data_7229932
loop_
_publ_author_name
'Yang, Wei'
'Lu, Huanchang'
'Liao, Longyu'
'Fan, Guijuan'
'Ma, Qing'
'Huang, Jinglun'

_publ_section_title
;
 Synthesis, and single crystal structure of fully-substituted
 polynitrobenzene derivatives for high-energy materials
;
_journal_issue 4
_journal_name_full 'RSC Advances'
_journal_page_first 2203
_journal_paper_doi 10.1039/C7RA13346D
_journal_volume 8
_journal_year 2018
_chemical_formula_sum 'C8 H2 Cl3 N5 O4'
_chemical_formula_weight 338.50
_chemical_name_systematic
; 
 ? 
;
_space_group_crystal_system monoclinic
_space_group_IT_number 14
_space_group_name_Hall '-P 2yn'
_space_group_name_H-M_alt 'P 1 21/n 1'
_symmetry_space_group_name_Hall '-P 2yn'
_symmetry_space_group_name_H-M 'P 1 21/n 1'
_atom_sites_solution_hydrogens geom
_audit_creation_method SHELXL-2013
_audit_update_record
;
2017-05-25 deposited with the CCDC.
2018-01-03 downloaded from the CCDC.
;
_cell_angle_alpha 90
_cell_angle_beta 91.832(4)
_cell_angle_gamma 90
_cell_formula_units_Z 8
_cell_length_a 8.8432(19)
_cell_length_b 17.400(4)
_cell_length_c 16.430(4)
_cell_measurement_reflns_used 4096
_cell_measurement_temperature 273(2)
_cell_measurement_theta_max 56.497
_cell_measurement_theta_min 4.677
_cell_volume 2526.8(10)
_computing_cell_refinement 'Bruker SAINT'
_computing_data_collection 'Bruker APEX2'
_computing_data_reduction 'Bruker SAINT'
_computing_molecular_graphics 'Bruker SHELXTL'
_computing_publication_material 'Bruker SHELXTL'
_computing_structure_refinement 'SHELXL-2013 (Sheldrick, 2013)'
_computing_structure_solution 'SHELXS-97 (Sheldrick, 2008)'
_diffrn_ambient_temperature 273(2)
_diffrn_measured_fraction_theta_full 1.000
_diffrn_measured_fraction_theta_max 1.000
_diffrn_measurement_device_type 'Bruker APEX-II CCD'
_diffrn_measurement_method '\f and \w scans'
_diffrn_radiation_type MoK\a
_diffrn_radiation_wavelength 0.71073
_diffrn_reflns_av_R_equivalents 0.0357
_diffrn_reflns_av_unetI/netI 0.0368
_diffrn_reflns_Laue_measured_fraction_full 1.000
_diffrn_reflns_Laue_measured_fraction_max 1.000
_diffrn_reflns_limit_h_max 9
_diffrn_reflns_limit_h_min -10
_diffrn_reflns_limit_k_max 21
_diffrn_reflns_limit_k_min -21
_diffrn_reflns_limit_l_max 19
_diffrn_reflns_limit_l_min -20
_diffrn_reflns_number 14977
_diffrn_reflns_point_group_measured_fraction_full 1.000
_diffrn_reflns_point_group_measured_fraction_max 1.000
_diffrn_reflns_theta_full 25.242
_diffrn_reflns_theta_max 25.999
_diffrn_reflns_theta_min 1.705
_exptl_absorpt_coefficient_mu 0.746
_exptl_absorpt_correction_T_max 0.7456
_exptl_absorpt_correction_T_min 0.6378
_exptl_absorpt_correction_type multi-scan
_exptl_absorpt_process_details sadabs
_exptl_crystal_colour colorless
_exptl_crystal_density_diffrn 1.780
_exptl_crystal_description prismatic
_exptl_crystal_F_000 1344
_exptl_crystal_size_max 0.210
_exptl_crystal_size_mid 0.160
_exptl_crystal_size_min 0.130
_refine_diff_density_max 0.327
_refine_diff_density_min -0.236
_refine_diff_density_rms 0.058
_refine_ls_extinction_method none
_refine_ls_goodness_of_fit_ref 1.020
_refine_ls_hydrogen_treatment constr
_refine_ls_matrix_type full
_refine_ls_number_parameters 361
_refine_ls_number_reflns 4970
_refine_ls_number_restraints 0
_refine_ls_restrained_S_all 1.020
_refine_ls_R_factor_all 0.0582
_refine_ls_R_factor_gt 0.0413
_refine_ls_shift/su_max 0.001
_refine_ls_shift/su_mean 0.000
_refine_ls_structure_factor_coef Fsqd
_refine_ls_weighting_details 'w=1/[\s^2^(Fo^2^)+(0.0539P)^2^+0.7201P] where P=(Fo^2^+2Fc^2^)/3'
_refine_ls_weighting_scheme calc
_refine_ls_wR_factor_gt 0.1040
_refine_ls_wR_factor_ref 0.1139
_reflns_Friedel_coverage 0.000
_reflns_number_gt 3636
_reflns_number_total 4970
_reflns_threshold_expression 'I > 2\s(I)'
_cod_data_source_file c7ra13346d2.cif
_cod_data_source_block cd15349m
_cod_original_cell_volume 2526.9(9)
_cod_database_code 7229932
_shelx_space_group_comment
; 
The symmetry employed for this shelxl refinement is uniquely defined 
by the following loop, which should always be used as a source of 
symmetry information in preference to the above space-group names. 
They are only intended as comments. 
;
_shelx_estimated_absorpt_t_min 0.859
_shelx_estimated_absorpt_t_max 0.909
_shelxl_version_number 2013-4

loop_
_space_group_symop_operation_xyz
'x, y, z'
'-x+1/2, y+1/2, -z+1/2'
'-x, -y, -z'
'x-1/2, -y-1/2, z-1/2'

loop_
_atom_site_label
_atom_site_type_symbol
_atom_site_fract_x
_atom_site_fract_y
_atom_site_fract_z
_atom_site_U_iso_or_equiv
_atom_site_adp_type
_atom_site_occupancy
_atom_site_site_symmetry_order
_atom_site_calc_flag
_atom_site_refinement_flags_posn
_atom_site_refinement_flags_adp
Cl1 Cl 1.01961(7) 0.36092(5) -0.02499(4) 0.0672(2) Uani 1 1 d . .
Cl2 Cl 0.41890(7) 0.35621(4) -0.08209(4) 0.0595(2) Uani 1 1 d . .
Cl3 Cl 0.64354(8) 0.43846(4) 0.21164(4) 0.0615(2) Uani 1 1 d . .
Cl4 Cl 0.76442(8) 0.06372(4) -0.18336(4) 0.0668(2) Uani 1 1 d . .
Cl5 Cl 0.40291(7) 0.14394(5) 0.05711(4) 0.0676(2) Uani 1 1 d . .
Cl6 Cl 1.00478(7) 0.14954(4) 0.10701(4) 0.0635(2) Uani 1 1 d . .
N1 N 0.7397(2) 0.33774(10) -0.12632(11) 0.0415(4) Uani 1 1 d . .
N2 N 0.7305(3) 0.26374(12) -0.14907(14) 0.0693(7) Uani 1 1 d . .
N3 N 0.7592(3) 0.34016(14) -0.25705(13) 0.0626(6) Uani 1 1 d . .
N4 N 0.3973(2) 0.40432(14) 0.09052(13) 0.0532(5) Uani 1 1 d . .
N5 N 0.9470(2) 0.41248(15) 0.14266(13) 0.0570(6) Uani 1 1 d . .
N6 N 0.6870(2) 0.16638(10) 0.15514(11) 0.0407(4) Uani 1 1 d . .
N7 N 0.6885(3) 0.24080(12) 0.17753(13) 0.0653(6) Uani 1 1 d . .
N8 N 0.6722(3) 0.16448(14) 0.28625(12) 0.0596(6) Uani 1 1 d . .
N9 N 0.4682(2) 0.09089(14) -0.11040(12) 0.0528(5) Uani 1 1 d . .
N10 N 1.0194(2) 0.10191(16) -0.06742(13) 0.0592(6) Uani 1 1 d . .
O1 O 0.3371(2) 0.34897(14) 0.11723(16) 0.0960(8) Uani 1 1 d . .
O2 O 0.3413(2) 0.46632(13) 0.08354(19) 0.1022(9) Uani 1 1 d . .
O3 O 1.0066(2) 0.35671(15) 0.17252(14) 0.0871(7) Uani 1 1 d . .
O4 O 0.9823(3) 0.47741(15) 0.15478(17) 0.1031(8) Uani 1 1 d . .
O5 O 0.4166(2) 0.14476(14) -0.14679(14) 0.0875(7) Uani 1 1 d . .
O6 O 0.4204(3) 0.02647(13) -0.11379(15) 0.0901(7) Uani 1 1 d . .
O7 O 1.0673(3) 0.03911(15) -0.07787(18) 0.1083(9) Uani 1 1 d . .
O8 O 1.0849(3) 0.16034(15) -0.08174(17) 0.0969(8) Uani 1 1 d . .
C1 C 0.8407(2) 0.37381(13) 0.00777(13) 0.0402(5) Uani 1 1 d . .
C2 C 0.7179(2) 0.35996(12) -0.04444(13) 0.0379(5) Uani 1 1 d . .
C3 C 0.5718(2) 0.37015(12) -0.01766(14) 0.0408(5) Uani 1 1 d . .
C4 C 0.5519(2) 0.39438(13) 0.06114(13) 0.0396(5) Uani 1 1 d . .
C5 C 0.6727(2) 0.40950(12) 0.11393(13) 0.0399(5) Uani 1 1 d . .
C6 C 0.8164(2) 0.39854(13) 0.08606(13) 0.0407(5) Uani 1 1 d . .
C7 C 0.7565(3) 0.38111(16) -0.19158(15) 0.0615(7) Uani 1 1 d . .
H7 H 0.7652 0.4344 -0.1904 0.074 Uiso 1 1 calc R U
C8 C 0.7437(4) 0.26921(18) -0.22772(17) 0.0699(8) Uani 1 1 d . .
H8 H 0.7424 0.2262 -0.2613 0.084 Uiso 1 1 calc R U
C9 C 0.7431(3) 0.09393(13) -0.08556(13) 0.0413(5) Uani 1 1 d . .
C10 C 0.6013(2) 0.10526(12) -0.05597(13) 0.0402(5) Uani 1 1 d . .
C11 C 0.5806(2) 0.13100(13) 0.02202(13) 0.0406(5) Uani 1 1 d . .
C12 C 0.7063(2) 0.14414(12) 0.07314(13) 0.0375(5) Uani 1 1 d . .
C13 C 0.8497(2) 0.13435(13) 0.04383(13) 0.0412(5) Uani 1 1 d . .
C14 C 0.8664(2) 0.10960(13) -0.03524(13) 0.0422(5) Uani 1 1 d . .
C15 C 0.6760(3) 0.12278(16) 0.22102(15) 0.0593(7) Uani 1 1 d . .
H15 H 0.6716 0.0694 0.2204 0.071 Uiso 1 1 calc R U
C16 C 0.6796(3) 0.23504(17) 0.25665(16) 0.0649(7) Uani 1 1 d . .
H16 H 0.6784 0.2781 0.2902 0.078 Uiso 1 1 calc R U

loop_
_atom_site_aniso_label
_atom_site_aniso_U_11
_atom_site_aniso_U_22
_atom_site_aniso_U_33
_atom_site_aniso_U_23
_atom_site_aniso_U_13
_atom_site_aniso_U_12
Cl1 0.0384(3) 0.1100(6) 0.0536(4) -0.0103(4) 0.0085(3) 0.0028(3)
Cl2 0.0432(3) 0.0907(5) 0.0441(4) -0.0057(3) -0.0085(3) -0.0034(3)
Cl3 0.0668(4) 0.0827(5) 0.0353(3) -0.0139(3) 0.0076(3) -0.0030(3)
Cl4 0.0712(4) 0.0945(5) 0.0348(3) -0.0160(3) 0.0061(3) 0.0102(4)
Cl5 0.0390(3) 0.1118(6) 0.0525(4) -0.0124(4) 0.0078(3) 0.0083(3)
Cl6 0.0425(3) 0.0968(5) 0.0505(4) -0.0087(3) -0.0100(3) -0.0054(3)
N1 0.0491(11) 0.0460(11) 0.0295(10) -0.0018(8) 0.0030(8) -0.0001(8)
N2 0.116(2) 0.0488(13) 0.0436(13) -0.0078(10) 0.0039(12) -0.0016(12)
N3 0.0735(15) 0.0821(17) 0.0323(12) -0.0040(11) 0.0047(10) 0.0023(12)
N4 0.0403(11) 0.0725(15) 0.0471(13) -0.0002(11) 0.0066(9) -0.0004(11)
N5 0.0458(12) 0.0834(17) 0.0415(12) -0.0059(11) -0.0017(9) -0.0090(12)
N6 0.0482(11) 0.0436(11) 0.0302(10) -0.0032(8) 0.0012(8) 0.0006(8)
N7 0.1039(19) 0.0485(13) 0.0436(13) -0.0052(10) 0.0053(12) -0.0017(12)
N8 0.0734(15) 0.0729(15) 0.0324(11) -0.0035(10) -0.0001(10) -0.0052(11)
N9 0.0446(11) 0.0758(16) 0.0378(12) -0.0036(11) -0.0028(9) 0.0003(11)
N10 0.0435(12) 0.0869(18) 0.0478(13) 0.0059(12) 0.0092(10) 0.0044(12)
O1 0.0603(13) 0.1152(19) 0.114(2) 0.0445(15) 0.0322(13) -0.0024(12)
O2 0.0673(14) 0.0762(15) 0.165(3) -0.0065(15) 0.0315(15) 0.0247(12)
O3 0.0635(13) 0.1207(19) 0.0752(15) 0.0192(13) -0.0265(11) 0.0046(12)
O4 0.0918(17) 0.0947(17) 0.121(2) -0.0263(15) -0.0334(15) -0.0273(14)
O5 0.0649(13) 0.1195(19) 0.0761(15) 0.0284(13) -0.0277(11) -0.0012(12)
O6 0.0836(15) 0.0818(16) 0.1029(19) -0.0199(13) -0.0295(13) -0.0204(12)
O7 0.0793(16) 0.1059(19) 0.143(3) 0.0002(17) 0.0466(16) 0.0379(14)
O8 0.0630(14) 0.121(2) 0.109(2) 0.0232(16) 0.0324(13) -0.0113(13)
C1 0.0362(11) 0.0478(13) 0.0367(12) 0.0014(10) 0.0040(9) -0.0003(9)
C2 0.0434(12) 0.0422(12) 0.0280(11) 0.0015(9) 0.0013(9) -0.0005(9)
C3 0.0384(12) 0.0471(13) 0.0368(12) 0.0013(10) -0.0031(9) -0.0030(9)
C4 0.0382(11) 0.0459(13) 0.0351(12) 0.0035(10) 0.0056(9) 0.0004(9)
C5 0.0455(12) 0.0445(13) 0.0298(11) 0.0002(9) 0.0039(9) -0.0028(9)
C6 0.0381(11) 0.0494(13) 0.0342(12) 0.0001(10) -0.0042(9) -0.0037(10)
C7 0.090(2) 0.0567(16) 0.0379(14) 0.0027(12) 0.0109(13) -0.0045(14)
C8 0.097(2) 0.0684(19) 0.0437(16) -0.0188(14) 0.0006(15) 0.0049(16)
C9 0.0472(13) 0.0478(13) 0.0289(11) 0.0003(9) 0.0034(9) 0.0054(10)
C10 0.0417(12) 0.0468(13) 0.0319(12) 0.0012(9) -0.0041(9) 0.0009(10)
C11 0.0369(11) 0.0489(13) 0.0360(12) 0.0012(10) 0.0038(9) 0.0035(9)
C12 0.0426(12) 0.0413(12) 0.0286(11) 0.0000(9) 0.0000(9) 0.0031(9)
C13 0.0390(12) 0.0494(13) 0.0351(12) 0.0016(10) -0.0034(9) 0.0004(9)
C14 0.0353(11) 0.0527(14) 0.0389(13) 0.0045(10) 0.0029(9) 0.0057(9)
C15 0.088(2) 0.0543(15) 0.0350(14) 0.0040(11) -0.0015(13) -0.0030(13)
C16 0.087(2) 0.0638(18) 0.0434(15) -0.0174(13) -0.0002(14) -0.0004(14)

loop_
_atom_type_symbol
_atom_type_description
_atom_type_scat_dispersion_real
_atom_type_scat_dispersion_imag
_atom_type_scat_source
C C 0.0033 0.0016 'International Tables Vol C Tables 4.2.6.8 and 6.1.1.4'
H H 0.0000 0.0000 'International Tables Vol C Tables 4.2.6.8 and 6.1.1.4'
N N 0.0061 0.0033 'International Tables Vol C Tables 4.2.6.8 and 6.1.1.4'
O O 0.0106 0.0060 'International Tables Vol C Tables 4.2.6.8 and 6.1.1.4'
Cl Cl 0.1484 0.1585 'International Tables Vol C Tables 4.2.6.8 and 6.1.1.4'

loop_
_geom_angle_atom_site_label_1
_geom_angle_atom_site_label_2
_geom_angle_atom_site_label_3
_geom_angle
C7 N1 N2 109.2(2)
C7 N1 C2 129.4(2)
N2 N1 C2 121.10(18)
C8 N2 N1 101.5(2)
C7 N3 C8 101.8(2)
O1 N4 O2 125.3(2)
O1 N4 C4 117.1(2)
O2 N4 C4 117.5(2)
O4 N5 O3 126.2(2)
O4 N5 C6 117.2(2)
O3 N5 C6 116.6(2)
C15 N6 N7 109.1(2)
C15 N6 C12 129.3(2)
N7 N6 C12 121.46(18)
C16 N7 N6 101.4(2)
C16 N7 O1 103.04(19)
N6 N7 O1 114.26(16)
C15 N8 C16 102.3(2)
O5 N9 O6 125.6(2)
O5 N9 C10 117.0(2)
O6 N9 C10 117.4(2)
O7 N10 O8 125.2(2)
O7 N10 C14 118.1(2)
O8 N10 C14 116.7(2)
N4 O1 N7 97.31(16)
C6 C1 C2 119.35(19)
C6 C1 Cl1 120.66(17)
C2 C1 Cl1 119.99(17)
C1 C2 C3 120.0(2)
C1 C2 N1 120.54(19)
C3 C2 N1 119.39(19)
C4 C3 C2 119.0(2)
C4 C3 Cl2 120.24(17)
C2 C3 Cl2 120.76(17)
C3 C4 C5 121.98(19)
C3 C4 N4 119.40(19)
C5 C4 N4 118.6(2)
C6 C5 C4 117.9(2)
C6 C5 Cl3 121.41(17)
C4 C5 Cl3 120.64(17)
C5 C6 C1 121.7(2)
C5 C6 N5 118.6(2)
C1 C6 N5 119.68(19)
N3 C7 N1 111.5(2)
N3 C7 C8 39.85(15)
N1 C7 C8 71.62(16)
N3 C7 H7 124.3
N1 C7 H7 124.3
C8 C7 H7 164.1
N2 C8 N3 116.0(2)
N2 C8 C7 77.71(17)
N3 C8 C7 38.33(14)
N2 C8 H8 122.0
N3 C8 H8 122.0
C7 C8 H8 160.3
C10 C9 C14 118.3(2)
C10 C9 Cl4 120.49(17)
C14 C9 Cl4 121.18(17)
C9 C10 C11 121.8(2)
C9 C10 N9 118.7(2)
C11 C10 N9 119.47(19)
C10 C11 C12 119.23(19)
C10 C11 Cl5 120.65(17)
C12 C11 Cl5 120.09(17)
C13 C12 C11 119.6(2)
C13 C12 N6 120.33(19)
C11 C12 N6 120.04(19)
C14 C13 C12 119.6(2)
C14 C13 Cl6 120.68(17)
C12 C13 Cl6 119.71(17)
C9 C14 C13 121.4(2)
C9 C14 N10 119.1(2)
C13 C14 N10 119.5(2)
N8 C15 N6 111.0(2)
N8 C15 C16 39.34(15)
N6 C15 C16 71.69(16)
N8 C15 H15 124.5
N6 C15 H15 124.5
C16 C15 H15 163.8
N7 C16 N8 116.2(2)
N7 C16 C15 77.83(17)
N8 C16 C15 38.38(13)
N7 C16 H16 121.9
N8 C16 H16 121.9
C15 C16 H16 160.3

loop_
_geom_bond_atom_site_label_1
_geom_bond_atom_site_label_2
_geom_bond_distance
Cl1 C1 1.703(2)
Cl2 C3 1.708(2)
Cl3 C5 1.710(2)
Cl4 C9 1.707(2)
Cl5 C11 1.706(2)
Cl6 C13 1.714(2)
N1 C7 1.323(3)
N1 N2 1.343(3)
N1 C2 1.419(3)
N2 C8 1.305(3)
N3 C7 1.291(3)
N3 C8 1.334(4)
N4 O1 1.191(3)
N4 O2 1.191(3)
N4 C4 1.474(3)
N5 O4 1.187(3)
N5 O3 1.201(3)
N5 C6 1.480(3)
N6 C15 1.328(3)
N6 N7 1.346(3)
N6 C12 1.417(3)
N7 C16 1.309(3)
N7 O1 3.739(4)
N8 C15 1.296(3)
N8 C16 1.323(3)
N9 O5 1.194(3)
N9 O6 1.199(3)
N9 C10 1.477(3)
N10 O7 1.187(3)
N10 O8 1.197(3)
N10 C14 1.474(3)
C1 C6 1.380(3)
C1 C2 1.383(3)
C2 C3 1.390(3)
C3 C4 1.378(3)
C4 C5 1.379(3)
C5 C6 1.378(3)
C7 C8 2.038(4)
C7 H7 0.9300
C8 H8 0.9300
C9 C10 1.373(3)
C9 C14 1.375(3)
C10 C11 1.375(3)
C11 C12 1.391(3)
C12 C13 1.381(3)
C13 C14 1.381(3)
C15 C16 2.039(4)
C15 H15 0.9300
C16 H16 0.9300

loop_
_geom_hbond_atom_site_label_D
_geom_hbond_atom_site_label_H
_geom_hbond_atom_site_label_A
_geom_hbond_distance_DH
_geom_hbond_distance_HA
_geom_hbond_distance_DA
_geom_hbond_angle_DHA
_geom_hbond_site_symmetry_A
C7 H7 O2 0.93 2.66 3.323(4) 129.1 3_665
C8 H8 O1 0.93 2.55 3.396(4) 151.6 4_665
C15 H15 O6 0.93 2.53 3.237(3) 132.6 3_655
C16 H16 O8 0.93 2.52 3.348(4) 147.7 4_566

loop_
_geom_torsion_atom_site_label_1
_geom_torsion_atom_site_label_2
_geom_torsion_atom_site_label_3
_geom_torsion_atom_site_label_4
_geom_torsion
C7 N1 N2 C8 0.3(3)
C2 N1 N2 C8 174.7(2)
C15 N6 N7 C16 0.6(3)
C12 N6 N7 C16 -175.2(2)
C15 N6 N7 O1 -109.48(19)
C12 N6 N7 O1 74.8(2)
O2 N4 O1 N7 -157.5(3)
C4 N4 O1 N7 24.8(2)
C6 C1 C2 C3 -0.7(3)
Cl1 C1 C2 C3 179.73(17)
C6 C1 C2 N1 177.2(2)
Cl1 C1 C2 N1 -2.3(3)
C7 N1 C2 C1 -87.8(3)
N2 N1 C2 C1 99.1(3)
C7 N1 C2 C3 90.1(3)
N2 N1 C2 C3 -83.0(3)
C1 C2 C3 C4 0.2(3)
N1 C2 C3 C4 -177.7(2)
C1 C2 C3 Cl2 177.97(17)
N1 C2 C3 Cl2 0.0(3)
C2 C3 C4 C5 0.6(3)
Cl2 C3 C4 C5 -177.12(17)
C2 C3 C4 N4 -179.1(2)
Cl2 C3 C4 N4 3.1(3)
O1 N4 C4 C3 86.1(3)
O2 N4 C4 C3 -91.9(3)
O1 N4 C4 C5 -93.7(3)
O2 N4 C4 C5 88.4(3)
C3 C4 C5 C6 -1.0(3)
N4 C4 C5 C6 178.8(2)
C3 C4 C5 Cl3 -179.28(18)
N4 C4 C5 Cl3 0.5(3)
C4 C5 C6 C1 0.5(3)
Cl3 C5 C6 C1 178.78(18)
C4 C5 C6 N5 -178.4(2)
Cl3 C5 C6 N5 -0.1(3)
C2 C1 C6 C5 0.3(3)
Cl1 C1 C6 C5 179.89(18)
C2 C1 C6 N5 179.2(2)
Cl1 C1 C6 N5 -1.3(3)
O4 N5 C6 C5 -77.7(3)
O3 N5 C6 C5 101.7(3)
O4 N5 C6 C1 103.4(3)
O3 N5 C6 C1 -77.2(3)
C8 N3 C7 N1 -0.3(3)
N2 N1 C7 N3 0.0(3)
C2 N1 C7 N3 -173.8(2)
N2 N1 C7 C8 -0.2(2)
C2 N1 C7 C8 -174.0(2)
N1 N2 C8 N3 -0.5(4)
N1 N2 C8 C7 -0.20(19)
C7 N3 C8 N2 0.5(4)
C14 C9 C10 C11 -0.5(3)
Cl4 C9 C10 C11 -178.71(18)
C14 C9 C10 N9 178.1(2)
Cl4 C9 C10 N9 -0.1(3)
O5 N9 C10 C9 -94.1(3)
O6 N9 C10 C9 86.6(3)
O5 N9 C10 C11 84.6(3)
O6 N9 C10 C11 -94.8(3)
C9 C10 C11 C12 -1.6(3)
N9 C10 C11 C12 179.7(2)
C9 C10 C11 Cl5 -179.60(18)
N9 C10 C11 Cl5 1.8(3)
C10 C11 C12 C13 2.8(3)
Cl5 C11 C12 C13 -179.26(17)
C10 C11 C12 N6 -176.3(2)
Cl5 C11 C12 N6 1.6(3)
C15 N6 C12 C13 -88.8(3)
N7 N6 C12 C13 86.0(3)
C15 N6 C12 C11 90.3(3)
N7 N6 C12 C11 -94.9(3)
C11 C12 C13 C14 -1.7(3)
N6 C12 C13 C14 177.3(2)
C11 C12 C13 Cl6 -179.33(17)
N6 C12 C13 Cl6 -0.2(3)
C10 C9 C14 C13 1.6(3)
Cl4 C9 C14 C13 179.74(18)
C10 C9 C14 N10 -176.6(2)
Cl4 C9 C14 N10 1.5(3)
C12 C13 C14 C9 -0.4(3)
Cl6 C13 C14 C9 177.11(18)
C12 C13 C14 N10 177.8(2)
Cl6 C13 C14 N10 -4.7(3)
O7 N10 C14 C9 -73.5(3)
O8 N10 C14 C9 105.7(3)
O7 N10 C14 C13 108.2(3)
O8 N10 C14 C13 -72.5(3)
C16 N8 C15 N6 0.7(3)
N7 N6 C15 N8 -0.9(3)
C12 N6 C15 N8 174.5(2)
N7 N6 C15 C16 -0.40(19)
C12 N6 C15 C16 174.9(2)
N6 N7 C16 N8 -0.2(3)
O1 N7 C16 N8 118.3(2)
N6 N7 C16 C15 -0.38(18)
O1 N7 C16 C15 118.10(13)
C15 N8 C16 N7 -0.3(4)
